data_2222335
loop_
_publ_author_name
'Neelakantan, Sundar'
'Parkin, Sean'
'Crooks, Peter A.'

_publ_section_title
;
 (11<i>R</i>)-13-Dimethylammonio-11,13-dihydro-4,5-epoxycostunolide
 semifumarate
;
_journal_coeditor_code HG2516
_journal_issue 7
_journal_name_full 'Acta Crystallographica Section E'
_journal_page_first o1569
_journal_paper_doi 10.1107/S1600536809021941
_journal_volume 65
_journal_year 2009
_chemical_formula_iupac 'C17 H28 N O3 +, C4 H3 O4 -'
_chemical_formula_moiety 'C17 H28 N O3 +, C4 H3 O4 -'
_chemical_formula_sum 'C21 H31 N O7'
_chemical_formula_weight 409.47
_chemical_name_common
;(11<i>R</i>)-13-Dimethylammonio-11,13-dihydro-4,5-epoxycostunolide
 semifumarate
;
_chemical_name_systematic
;(11<i>R</i>)-13-Dimethylammonio-11,13-dihydro-4,5-epoxycostunolide
 semifumarate
;
_space_group_IT_number 19
_symmetry_cell_setting orthorhombic
_symmetry_space_group_name_Hall 'P 2ac 2ab'
_symmetry_space_group_name_H-M 'P 21 21 21'
_atom_sites_solution_hydrogens geom
_atom_sites_solution_primary direct
_atom_sites_solution_secondary difmap
_audit_creation_method SHELXL-97
_cell_angle_alpha 90.00
_cell_angle_beta 90.00
_cell_angle_gamma 90.00
_cell_formula_units_Z 4
_cell_length_a 6.31640(10)
_cell_length_b 15.1650(2)
_cell_length_c 22.0028(3)
_cell_measurement_reflns_used 5373
_cell_measurement_temperature 90.0(2)
_cell_measurement_theta_max 68.02
_cell_measurement_theta_min 3.54
_cell_volume 2107.61(5)
_computing_cell_refinement 'SAINT (Bruker--Nonius, 2006)'
_computing_data_collection 'APEX2 (Bruker--Nonius, 2006)'
_computing_data_reduction 'SAINT (Bruker--Nonius, 2006)'
_computing_molecular_graphics 'XP in SHELXTL (Sheldrick, 2008)'
_computing_publication_material 'SHELX97 (Sheldrick, 2008) and local procedures'
_computing_structure_refinement 'SHELXL97 (Sheldrick, 2008)'
_computing_structure_solution 'SHELXS97 (Sheldrick, 2008)'
_diffrn_ambient_temperature 90.0(2)
_diffrn_detector_area_resol_mean 5.6
_diffrn_measured_fraction_theta_full 0.985
_diffrn_measured_fraction_theta_max 0.986
_diffrn_measurement_device_type 'Bruker X8 Proteum'
_diffrn_measurement_method '\f and \w'
_diffrn_radiation_monochromator 'graded multilayer optics'
_diffrn_radiation_source 'fine-focus rotating anode'
_diffrn_radiation_type CuK\a
_diffrn_radiation_wavelength 1.54178
_diffrn_reflns_av_R_equivalents 0.0407
_diffrn_reflns_av_sigmaI/netI 0.0322
_diffrn_reflns_limit_h_max 7
_diffrn_reflns_limit_h_min -7
_diffrn_reflns_limit_k_max 18
_diffrn_reflns_limit_k_min -15
_diffrn_reflns_limit_l_max 26
_diffrn_reflns_limit_l_min -26
_diffrn_reflns_number 16991
_diffrn_reflns_theta_full 68.02
_diffrn_reflns_theta_max 68.02
_diffrn_reflns_theta_min 3.54
_diffrn_standards_number 0
_exptl_absorpt_coefficient_mu 0.799
_exptl_absorpt_correction_T_max 0.924
_exptl_absorpt_correction_T_min 0.788
_exptl_absorpt_correction_type multi-scan
_exptl_absorpt_process_details '(SADABS in APEX2; Bruker--Nonius, 2006)'
_exptl_crystal_colour colourless
_exptl_crystal_density_diffrn 1.290
_exptl_crystal_density_method 'not measured'
_exptl_crystal_description block
_exptl_crystal_F_000 880
_exptl_crystal_size_max 0.26
_exptl_crystal_size_mid 0.20
_exptl_crystal_size_min 0.10
_refine_diff_density_max 0.197
_refine_diff_density_min -0.139
_refine_ls_abs_structure_details 'Flack (1983), 1525 Friedel pairs'
_refine_ls_abs_structure_Flack -0.01(4)
_refine_ls_extinction_coef 0.00093(19)
_refine_ls_extinction_expression Fc^*^=kFc[1+0.001xFc^2^\l^3^/sin(2\q)]^-1/4^
_refine_ls_extinction_method 'SHELXL97 (Sheldrick, 2008)'
_refine_ls_goodness_of_fit_ref 1.043
_refine_ls_hydrogen_treatment constr
_refine_ls_matrix_type full
_refine_ls_number_parameters 268
_refine_ls_number_reflns 3762
_refine_ls_number_restraints 0
_refine_ls_restrained_S_all 1.043
_refine_ls_R_factor_all 0.0282
_refine_ls_R_factor_gt 0.0271
_refine_ls_shift/su_max 0.001
_refine_ls_shift/su_mean 0.000
_refine_ls_structure_factor_coef Fsqd
_refine_ls_weighting_details 'calc w=1/[\s^2^(Fo^2^)+(0.0359P)^2^+0.3552P] where P=(Fo^2^+2Fc^2^)/3'
_refine_ls_weighting_scheme calc
_refine_ls_wR_factor_gt 0.0685
_refine_ls_wR_factor_ref 0.0692
_reflns_number_gt 3640
_reflns_number_total 3762
_reflns_threshold_expression I>2\s(I)
_cod_data_source_file hg2516.cif
_cod_data_source_block I
_cod_database_code 2222335
_cod_database_fobs_code 2222335

loop_
_symmetry_equiv_pos_as_xyz
'x, y, z'
'-x+1/2, -y, z+1/2'
'-x, y+1/2, -z+1/2'
'x+1/2, -y+1/2, -z'

loop_
_atom_site_type_symbol
_atom_site_label
_atom_site_fract_x
_atom_site_fract_y
_atom_site_fract_z
_atom_site_U_iso_or_equiv
_atom_site_adp_type
_atom_site_calc_flag
_atom_site_refinement_flags
_atom_site_occupancy
_atom_site_disorder_assembly
_atom_site_disorder_group
N N1 0.57684(17) 0.48961(7) -0.06421(5) 0.0150(2) Uani d . 1 . .
H H1N 0.5070 0.4514 -0.0379 0.018 Uiso calc R 1 . .
O O1 0.50601(15) 0.85986(6) 0.14786(4) 0.0179(2) Uani d . 1 . .
O O2 0.47768(14) 0.76214(6) 0.03689(4) 0.0166(2) Uani d . 1 . .
O O3 0.50611(14) 0.73366(6) -0.06201(4) 0.0173(2) Uani d . 1 . .
C C1 0.7548(2) 0.65406(9) 0.23912(6) 0.0186(3) Uani d . 1 . .
H H1 0.8861 0.6573 0.2182 0.022 Uiso calc R 1 . .
C C2 0.7092(2) 0.72736(9) 0.28283(6) 0.0200(3) Uani d . 1 . .
H H2A 0.8339 0.7369 0.3093 0.024 Uiso calc R 1 . .
H H2B 0.5881 0.7107 0.3090 0.024 Uiso calc R 1 . .
C C3 0.6567(2) 0.81361(9) 0.24889(6) 0.0187(3) Uani d . 1 . .
H H3A 0.5997 0.8572 0.2781 0.022 Uiso calc R 1 . .
H H3B 0.7881 0.8382 0.2312 0.022 Uiso calc R 1 . .
C C4 0.4967(2) 0.79867(9) 0.19886(6) 0.0161(3) Uani d . 1 . .
C C5 0.5848(2) 0.77075(8) 0.13995(5) 0.0150(3) Uani d . 1 . .
H H5 0.7427 0.7662 0.1394 0.018 Uiso calc R 1 . .
C C6 0.4759(2) 0.71234(9) 0.09449(5) 0.0158(3) Uani d . 1 . .
H H6 0.3272 0.6999 0.1075 0.019 Uiso calc R 1 . .
C C7 0.5921(2) 0.62571(8) 0.07898(5) 0.0151(3) Uani d . 1 . .
H H7 0.7481 0.6367 0.0806 0.018 Uiso calc R 1 . .
C C8 0.5420(2) 0.54314(9) 0.11684(6) 0.0186(3) Uani d . 1 . .
H H8A 0.5512 0.4911 0.0898 0.022 Uiso calc R 1 . .
H H8B 0.3937 0.5475 0.1311 0.022 Uiso calc R 1 . .
C C9 0.6848(2) 0.52658(9) 0.17255(6) 0.0191(3) Uani d . 1 . .
H H9A 0.6706 0.4642 0.1851 0.023 Uiso calc R 1 . .
H H9B 0.8341 0.5364 0.1607 0.023 Uiso calc R 1 . .
C C10 0.6331(2) 0.58485(9) 0.22608(6) 0.0182(3) Uani d . 1 . .
C C11 0.52671(19) 0.61351(9) 0.01203(5) 0.0146(3) Uani d . 1 . .
H H11 0.3850 0.5841 0.0108 0.018 Uiso calc R 1 . .
C C12 0.50272(19) 0.70680(9) -0.01048(5) 0.0152(3) Uani d . 1 . .
C C13 0.6820(2) 0.55958(9) -0.02661(6) 0.0155(3) Uani d . 1 . .
H H13A 0.7598 0.6001 -0.0540 0.019 Uiso calc R 1 . .
H H13B 0.7868 0.5313 0.0006 0.019 Uiso calc R 1 . .
C C14 0.4359(2) 0.55947(10) 0.26023(6) 0.0238(3) Uani d . 1 . .
H H14A 0.4091 0.6027 0.2924 0.036 Uiso calc R 1 . .
H H14B 0.4549 0.5009 0.2783 0.036 Uiso calc R 1 . .
H H14C 0.3154 0.5583 0.2322 0.036 Uiso calc R 1 . .
C C15 0.2737(2) 0.77859(10) 0.21831(6) 0.0209(3) Uani d . 1 . .
H H15A 0.2179 0.8281 0.2420 0.031 Uiso calc R 1 . .
H H15B 0.2727 0.7251 0.2433 0.031 Uiso calc R 1 . .
H H15C 0.1851 0.7695 0.1823 0.031 Uiso calc R 1 . .
C C16 0.7432(2) 0.43816(10) -0.09703(6) 0.0211(3) Uani d . 1 . .
H H16A 0.6762 0.3908 -0.1204 0.032 Uiso calc R 1 . .
H H16B 0.8420 0.4127 -0.0675 0.032 Uiso calc R 1 . .
H H16C 0.8204 0.4773 -0.1247 0.032 Uiso calc R 1 . .
C C17 0.4184(2) 0.52542(10) -0.10767(6) 0.0221(3) Uani d . 1 . .
H H17A 0.4871 0.5680 -0.1347 0.033 Uiso calc R 1 . .
H H17B 0.3047 0.5548 -0.0851 0.033 Uiso calc R 1 . .
H H17C 0.3589 0.4771 -0.1318 0.033 Uiso calc R 1 . .
O O4 -0.44376(14) 0.24575(7) 0.08148(4) 0.0203(2) Uani d . 1 . .
H H4 -0.4761 0.2890 0.0595 0.030 Uiso calc R 1 . .
O O5 -0.15889(15) 0.19509(7) 0.12810(4) 0.0218(2) Uani d . 1 . .
O O6 0.40728(13) 0.37319(6) 0.01876(4) 0.0173(2) Uani d . 1 . .
O O7 0.12629(15) 0.46177(7) 0.01397(5) 0.0241(2) Uani d . 1 . .
C C18 -0.2399(2) 0.24937(9) 0.09497(5) 0.0161(3) Uani d . 1 . .
C C19 -0.1193(2) 0.32332(9) 0.06681(6) 0.0178(3) Uani d . 1 . .
H H19 -0.1953 0.3724 0.0512 0.021 Uiso calc R 1 . .
C C20 0.0892(2) 0.32310(9) 0.06284(6) 0.0183(3) Uani d . 1 . .
H H20 0.1650 0.2766 0.0820 0.022 Uiso calc R 1 . .
C C21 0.21235(19) 0.39254(9) 0.02961(6) 0.0164(3) Uani d . 1 . .

loop_
_atom_site_aniso_label
_atom_site_aniso_U_11
_atom_site_aniso_U_22
_atom_site_aniso_U_33
_atom_site_aniso_U_12
_atom_site_aniso_U_13
_atom_site_aniso_U_23
N1 0.0157(5) 0.0132(6) 0.0161(5) -0.0008(4) 0.0006(4) 0.0002(4)
O1 0.0244(5) 0.0109(5) 0.0184(4) 0.0016(4) 0.0014(4) 0.0005(3)
O2 0.0190(4) 0.0151(5) 0.0159(4) 0.0024(4) 0.0009(3) 0.0014(4)
O3 0.0150(4) 0.0191(5) 0.0177(4) 0.0008(4) -0.0013(4) 0.0027(4)
C1 0.0177(6) 0.0190(8) 0.0191(6) 0.0032(5) -0.0013(5) 0.0031(5)
C2 0.0217(7) 0.0186(7) 0.0197(6) -0.0007(5) -0.0042(5) 0.0006(5)
C3 0.0212(6) 0.0147(8) 0.0201(6) -0.0005(5) 0.0013(5) -0.0025(5)
C4 0.0188(6) 0.0114(7) 0.0182(6) 0.0029(5) 0.0024(5) 0.0007(5)
C5 0.0163(6) 0.0101(7) 0.0184(6) 0.0010(5) 0.0017(5) 0.0006(5)
C6 0.0159(6) 0.0162(7) 0.0153(5) 0.0008(5) 0.0018(5) 0.0026(5)
C7 0.0147(6) 0.0146(7) 0.0159(6) -0.0003(5) 0.0011(5) 0.0007(5)
C8 0.0233(7) 0.0144(7) 0.0181(6) -0.0019(5) 0.0005(5) 0.0000(5)
C9 0.0247(7) 0.0124(7) 0.0202(6) 0.0019(5) 0.0004(5) 0.0028(5)
C10 0.0221(7) 0.0161(7) 0.0163(6) 0.0036(5) -0.0017(5) 0.0034(5)
C11 0.0134(6) 0.0136(7) 0.0167(6) -0.0002(5) 0.0009(5) -0.0004(5)
C12 0.0086(5) 0.0179(7) 0.0192(6) 0.0002(5) -0.0012(5) -0.0014(5)
C13 0.0138(6) 0.0149(7) 0.0179(6) -0.0003(5) -0.0009(5) -0.0011(5)
C14 0.0297(8) 0.0201(8) 0.0215(6) -0.0038(6) 0.0035(6) -0.0005(5)
C15 0.0181(6) 0.0243(8) 0.0202(6) 0.0021(6) 0.0026(5) -0.0001(6)
C16 0.0211(7) 0.0194(8) 0.0227(6) 0.0001(6) 0.0043(6) -0.0050(5)
C17 0.0232(7) 0.0209(8) 0.0221(6) -0.0002(6) -0.0072(5) -0.0012(6)
O4 0.0131(4) 0.0204(5) 0.0274(5) -0.0009(4) -0.0008(4) 0.0083(4)
O5 0.0182(5) 0.0228(6) 0.0244(5) 0.0004(4) 0.0000(4) 0.0074(4)
O6 0.0126(4) 0.0167(5) 0.0227(5) -0.0007(4) 0.0014(4) 0.0025(4)
O7 0.0164(5) 0.0175(6) 0.0383(5) 0.0004(4) -0.0013(4) 0.0075(4)
C18 0.0140(6) 0.0174(7) 0.0170(6) 0.0004(5) 0.0014(5) -0.0008(5)
C19 0.0164(6) 0.0139(7) 0.0230(7) 0.0008(5) -0.0002(5) 0.0018(5)
C20 0.0160(6) 0.0184(8) 0.0205(6) 0.0002(5) -0.0014(5) 0.0046(5)
C21 0.0145(6) 0.0164(7) 0.0183(6) -0.0020(5) -0.0027(5) -0.0002(5)

loop_
_atom_type_symbol
_atom_type_description
_atom_type_scat_dispersion_real
_atom_type_scat_dispersion_imag
_atom_type_scat_source
C C 0.0181 0.0091 'International Tables Vol C Tables 4.2.6.8 and 6.1.1.4'
H H 0.0000 0.0000 'International Tables Vol C Tables 4.2.6.8 and 6.1.1.4'
N N 0.0311 0.0180 'International Tables Vol C Tables 4.2.6.8 and 6.1.1.4'
O O 0.0492 0.0322 'International Tables Vol C Tables 4.2.6.8 and 6.1.1.4'

loop_
_geom_angle_atom_site_label_1
_geom_angle_atom_site_label_2
_geom_angle_atom_site_label_3
_geom_angle_site_symmetry_1
_geom_angle_site_symmetry_3
_geom_angle
_geom_angle_publ_flag
C17 N1 C16 . . 110.68(10) ?
C17 N1 C13 . . 113.23(10) ?
C16 N1 C13 . . 108.92(10) ?
C17 N1 H1N . . 108.0 ?
C16 N1 H1N . . 108.0 ?
C13 N1 H1N . . 108.0 ?
C5 O1 C4 . . 60.85(8) ?
C12 O2 C6 . . 110.27(10) ?
C10 C1 C2 . . 127.72(12) ?
C10 C1 H1 . . 116.1 ?
C2 C1 H1 . . 116.1 ?
C1 C2 C3 . . 111.09(10) ?
C1 C2 H2A . . 109.4 ?
C3 C2 H2A . . 109.4 ?
C1 C2 H2B . . 109.4 ?
C3 C2 H2B . . 109.4 ?
H2A C2 H2B . . 108.0 ?
C4 C3 C2 . . 111.67(11) ?
C4 C3 H3A . . 109.3 ?
C2 C3 H3A . . 109.3 ?
C4 C3 H3B . . 109.3 ?
C2 C3 H3B . . 109.3 ?
H3A C3 H3B . . 107.9 ?
O1 C4 C5 . . 59.35(8) ?
O1 C4 C15 . . 112.71(10) ?
C5 C4 C15 . . 123.12(12) ?
O1 C4 C3 . . 115.99(11) ?
C5 C4 C3 . . 115.55(11) ?
C15 C4 C3 . . 116.71(11) ?
O1 C5 C4 . . 59.80(8) ?
O1 C5 C6 . . 118.16(10) ?
C4 C5 C6 . . 125.61(11) ?
O1 C5 H5 . . 114.1 ?
C4 C5 H5 . . 114.1 ?
C6 C5 H5 . . 114.1 ?
O2 C6 C5 . . 105.46(10) ?
O2 C6 C7 . . 104.02(9) ?
C5 C6 C7 . . 115.56(10) ?
O2 C6 H6 . . 110.5 ?
C5 C6 H6 . . 110.5 ?
C7 C6 H6 . . 110.5 ?
C8 C7 C11 . . 111.41(10) ?
C8 C7 C6 . . 118.42(10) ?
C11 C7 C6 . . 100.73(10) ?
C8 C7 H7 . . 108.6 ?
C11 C7 H7 . . 108.6 ?
C6 C7 H7 . . 108.6 ?
C7 C8 C9 . . 116.29(11) ?
C7 C8 H8A . . 108.2 ?
C9 C8 H8A . . 108.2 ?
C7 C8 H8B . . 108.2 ?
C9 C8 H8B . . 108.2 ?
H8A C8 H8B . . 107.4 ?
C10 C9 C8 . . 113.48(11) ?
C10 C9 H9A . . 108.9 ?
C8 C9 H9A . . 108.9 ?
C10 C9 H9B . . 108.9 ?
C8 C9 H9B . . 108.9 ?
H9A C9 H9B . . 107.7 ?
C1 C10 C14 . . 124.88(12) ?
C1 C10 C9 . . 120.31(12) ?
C14 C10 C9 . . 114.79(12) ?
C12 C11 C13 . . 112.50(10) ?
C12 C11 C7 . . 103.21(10) ?
C13 C11 C7 . . 114.98(10) ?
C12 C11 H11 . . 108.6 ?
C13 C11 H11 . . 108.6 ?
C7 C11 H11 . . 108.6 ?
O3 C12 O2 . . 121.29(12) ?
O3 C12 C11 . . 128.68(12) ?
O2 C12 C11 . . 110.03(10) ?
N1 C13 C11 . . 113.53(10) ?
N1 C13 H13A . . 108.9 ?
C11 C13 H13A . . 108.9 ?
N1 C13 H13B . . 108.9 ?
C11 C13 H13B . . 108.9 ?
H13A C13 H13B . . 107.7 ?
C10 C14 H14A . . 109.5 ?
C10 C14 H14B . . 109.5 ?
H14A C14 H14B . . 109.5 ?
C10 C14 H14C . . 109.5 ?
H14A C14 H14C . . 109.5 ?
H14B C14 H14C . . 109.5 ?
C4 C15 H15A . . 109.5 ?
C4 C15 H15B . . 109.5 ?
H15A C15 H15B . . 109.5 ?
C4 C15 H15C . . 109.5 ?
H15A C15 H15C . . 109.5 ?
H15B C15 H15C . . 109.5 ?
N1 C16 H16A . . 109.5 ?
N1 C16 H16B . . 109.5 ?
H16A C16 H16B . . 109.5 ?
N1 C16 H16C . . 109.5 ?
H16A C16 H16C . . 109.5 ?
H16B C16 H16C . . 109.5 ?
N1 C17 H17A . . 109.5 ?
N1 C17 H17B . . 109.5 ?
H17A C17 H17B . . 109.5 ?
N1 C17 H17C . . 109.5 ?
H17A C17 H17C . . 109.5 ?
H17B C17 H17C . . 109.5 ?
C18 O4 H4 . . 109.5 ?
O5 C18 O4 . . 121.16(12) ?
O5 C18 C19 . . 123.02(12) ?
O4 C18 C19 . . 115.82(11) ?
C20 C19 C18 . . 122.38(13) ?
C20 C19 H19 . . 118.8 ?
C18 C19 H19 . . 118.8 ?
C19 C20 C21 . . 123.24(13) ?
C19 C20 H20 . . 118.4 ?
C21 C20 H20 . . 118.4 ?
O7 C21 O6 . . 124.37(12) ?
O7 C21 C20 . . 120.40(12) ?
O6 C21 C20 . . 115.23(12) ?

loop_
_geom_bond_atom_site_label_1
_geom_bond_atom_site_label_2
_geom_bond_site_symmetry_2
_geom_bond_distance
_geom_bond_publ_flag
N1 C17 . 1.4870(17) ?
N1 C16 . 1.4948(17) ?
N1 C13 . 1.5005(16) ?
N1 H1N . 0.9300 ?
O1 C5 . 1.4507(16) ?
O1 C4 . 1.4574(15) ?
O2 C12 . 1.3474(15) ?
O2 C6 . 1.4754(14) ?
O3 C12 . 1.2050(15) ?
C1 C10 . 1.332(2) ?
C1 C2 . 1.4980(19) ?
C1 H1 . 0.9500 ?
C2 C3 . 1.5422(19) ?
C2 H2A . 0.9900 ?
C2 H2B . 0.9900 ?
C3 C4 . 1.5114(19) ?
C3 H3A . 0.9900 ?
C3 H3B . 0.9900 ?
C4 C5 . 1.4728(17) ?
C4 C15 . 1.5032(18) ?
C5 C6 . 1.5027(18) ?
C5 H5 . 1.0000 ?
C6 C7 . 1.5429(18) ?
C6 H6 . 1.0000 ?
C7 C8 . 1.5368(18) ?
C7 C11 . 1.5411(17) ?
C7 H7 . 1.0000 ?
C8 C9 . 1.5427(18) ?
C8 H8A . 0.9900 ?
C8 H8B . 0.9900 ?
C9 C10 . 1.5084(18) ?
C9 H9A . 0.9900 ?
C9 H9B . 0.9900 ?
C10 C14 . 1.505(2) ?
C11 C12 . 1.5064(19) ?
C11 C13 . 1.5344(17) ?
C11 H11 . 1.0000 ?
C13 H13A . 0.9900 ?
C13 H13B . 0.9900 ?
C14 H14A . 0.9800 ?
C14 H14B . 0.9800 ?
C14 H14C . 0.9800 ?
C15 H15A . 0.9800 ?
C15 H15B . 0.9800 ?
C15 H15C . 0.9800 ?
C16 H16A . 0.9800 ?
C16 H16B . 0.9800 ?
C16 H16C . 0.9800 ?
C17 H17A . 0.9800 ?
C17 H17B . 0.9800 ?
C17 H17C . 0.9800 ?
O4 C18 . 1.3224(15) ?
O4 H4 . 0.8400 ?
O5 C18 . 1.2128(16) ?
O6 C21 . 1.2880(16) ?
O7 C21 . 1.2314(17) ?
C18 C19 . 1.4905(19) ?
C19 C20 . 1.3199(19) ?
C19 H19 . 0.9500 ?
C20 C21 . 1.4996(18) ?
C20 H20 . 0.9500 ?

loop_
_geom_hbond_atom_site_label_D
_geom_hbond_atom_site_label_H
_geom_hbond_atom_site_label_A
_geom_hbond_site_symmetry_A
_geom_hbond_distance_DH
_geom_hbond_distance_HA
_geom_hbond_distance_DA
_geom_hbond_angle_DHA
N1 H1N O6 . 0.93 1.83 2.7563(14) 171.7
O4 H4 O6 1_455 0.84 1.73 2.5544(13) 168.7

loop_
_geom_torsion_atom_site_label_1
_geom_torsion_atom_site_label_2
_geom_torsion_atom_site_label_3
_geom_torsion_atom_site_label_4
_geom_torsion_site_symmetry_1
_geom_torsion_site_symmetry_2
_geom_torsion_site_symmetry_3
_geom_torsion_site_symmetry_4
_geom_torsion
_geom_torsion_publ_flag
C10 C1 C2 C3 . . . . -107.32(15) ?
C1 C2 C3 C4 . . . . 47.74(15) ?
C5 O1 C4 C15 . . . . -116.14(13) ?
C5 O1 C4 C3 . . . . 105.60(13) ?
C2 C3 C4 O1 . . . . -152.71(11) ?
C2 C3 C4 C5 . . . . -86.02(14) ?
C2 C3 C4 C15 . . . . 70.72(15) ?
C4 O1 C5 C6 . . . . 116.91(12) ?
C15 C4 C5 O1 . . . . 98.58(13) ?
C3 C4 C5 O1 . . . . -106.34(12) ?
O1 C4 C5 C6 . . . . -104.76(14) ?
C15 C4 C5 C6 . . . . -6.2(2) ?
C3 C4 C5 C6 . . . . 148.90(12) ?
C12 O2 C6 C5 . . . . 144.48(10) ?
C12 O2 C6 C7 . . . . 22.45(12) ?
O1 C5 C6 O2 . . . . 54.19(13) ?
C4 C5 C6 O2 . . . . 125.63(13) ?
O1 C5 C6 C7 . . . . 168.46(10) ?
C4 C5 C6 C7 . . . . -120.11(13) ?
O2 C6 C7 C8 . . . . -154.30(11) ?
C5 C6 C7 C8 . . . . 90.61(13) ?
O2 C6 C7 C11 . . . . -32.63(11) ?
C5 C6 C7 C11 . . . . -147.72(10) ?
C11 C7 C8 C9 . . . . 151.72(11) ?
C6 C7 C8 C9 . . . . -92.20(14) ?
C7 C8 C9 C10 . . . . 76.93(14) ?
C2 C1 C10 C14 . . . . -9.6(2) ?
C2 C1 C10 C9 . . . . 168.47(12) ?
C8 C9 C10 C1 . . . . -103.08(15) ?
C8 C9 C10 C14 . . . . 75.20(15) ?
C8 C7 C11 C12 . . . . 157.79(10) ?
C6 C7 C11 C12 . . . . 31.31(11) ?
C8 C7 C11 C13 . . . . -79.31(13) ?
C6 C7 C11 C13 . . . . 154.20(11) ?
C6 O2 C12 O3 . . . . 179.12(11) ?
C6 O2 C12 C11 . . . . -1.67(13) ?
C13 C11 C12 O3 . . . . 34.87(18) ?
C7 C11 C12 O3 . . . . 159.39(13) ?
C13 C11 C12 O2 . . . . -144.26(10) ?
C7 C11 C12 O2 . . . . -19.74(13) ?
C17 N1 C13 C11 . . . . 59.61(14) ?
C16 N1 C13 C11 . . . . -176.80(10) ?
C12 C11 C13 N1 . . . . -109.70(12) ?
C7 C11 C13 N1 . . . . 132.54(11) ?
O5 C18 C19 C20 . . . . 17.7(2) ?
O4 C18 C19 C20 . . . . -162.07(13) ?
C18 C19 C20 C21 . . . . 174.10(11) ?
C19 C20 C21 O7 . . . . 13.5(2) ?
C19 C20 C21 O6 . . . . -165.65(13) ?

loop_
_cod_related_entry_id
_cod_related_entry_database
_cod_related_entry_code
1 ChemSpider 30655810
